data_1513066
loop_
_publ_author_name
'Storp, J\"uergen'
'Stolle, Cornelia'
'Ivanova, Bojidarka'
'Spiteller, Michael'

_publ_section_title
;
 Crystal structures and physical properties of 5-sulfosalicylate and
 violurate metal-organic crystals &#x0096; experimental vs. theoretical
 study
;
_journal_name_full 'Journal of Coordination Chemistry'
_journal_page_first 2055
_journal_paper_doi 10.1080/00958972.2012.720756
_journal_volume 65
_journal_year 2012
_chemical_formula_sum 'C11.2 H6.4 K2.4 N0 O10.4 S1.6'
_chemical_formula_weight 452.50
_chemical_name_common 'potassium 5-sulfosalicylate salt II'
_space_group_IT_number 14
_symmetry_cell_setting monoclinic
_symmetry_space_group_name_Hall '-P 2ybc'
_symmetry_space_group_name_H-M 'P 1 21/c 1'
_atom_sites_solution_hydrogens geom
_atom_sites_solution_primary direct
_atom_sites_solution_secondary difmap
_audit_creation_method SHELXL-97
_cell_angle_alpha 90.00
_cell_angle_beta 103.984(6)
_cell_angle_gamma 90.00
_cell_formula_units_Z 5
_cell_length_a 18.814(4)
_cell_length_b 5.4898(10)
_cell_length_c 19.856(4)
_cell_measurement_temperature 198(2)
_cell_volume 1990.0(7)
_computing_cell_refinement 'Bruker SAINT'
_computing_data_collection 'Bruker GIS'
_computing_data_reduction 'Bruker SAINT'
_computing_molecular_graphics 'Bruker APEX2'
_computing_structure_refinement 'SHELXL-97 (Sheldrick, 2008)'
_computing_structure_solution 'SHELXS-97 (Sheldrick, 2008)'
_diffrn_ambient_temperature 198(2)
_diffrn_measured_fraction_theta_full 0.987
_diffrn_measured_fraction_theta_max 0.987
_diffrn_measurement_device_type 'Bruker SMART X2S'
_diffrn_measurement_method '\w scans'
_diffrn_radiation_monochromator 'doubly curved silicon crystal'
_diffrn_radiation_source 'micro-focus sealed tube'
_diffrn_radiation_type MoK\a
_diffrn_radiation_wavelength 0.71073
_diffrn_reflns_av_R_equivalents 0.0653
_diffrn_reflns_av_sigmaI/netI 0.0525
_diffrn_reflns_limit_h_max 23
_diffrn_reflns_limit_h_min -23
_diffrn_reflns_limit_k_max 6
_diffrn_reflns_limit_k_min -6
_diffrn_reflns_limit_l_max 22
_diffrn_reflns_limit_l_min -22
_diffrn_reflns_number 17393
_diffrn_reflns_theta_full 26.42
_diffrn_reflns_theta_max 26.42
_diffrn_reflns_theta_min 2.11
_exptl_absorpt_coefficient_mu 0.965
_exptl_absorpt_correction_T_max 0.8569
_exptl_absorpt_correction_T_min 0.7752
_exptl_absorpt_correction_type multi-scan
_exptl_crystal_colour colorless
_exptl_crystal_density_diffrn 1.888
_exptl_crystal_density_method 'not measured'
_exptl_crystal_description plate
_exptl_crystal_F_000 1140
_exptl_crystal_size_max 0.63
_exptl_crystal_size_mid 0.22
_exptl_crystal_size_min 0.16
_refine_diff_density_max 1.654
_refine_diff_density_min -1.180
_refine_diff_density_rms 0.152
_refine_ls_extinction_method none
_refine_ls_goodness_of_fit_ref 1.496
_refine_ls_hydrogen_treatment mixed
_refine_ls_matrix_type full
_refine_ls_number_parameters 300
_refine_ls_number_reflns 3512
_refine_ls_number_restraints 0
_refine_ls_restrained_S_all 1.496
_refine_ls_R_factor_all 0.1105
_refine_ls_R_factor_gt 0.0908
_refine_ls_shift/su_max 0.019
_refine_ls_shift/su_mean 0.003
_refine_ls_structure_factor_coef Fsqd
_refine_ls_weighting_details 'calc w=1/[\s^2^(Fo^2^)+(0.1374P)^2^+0.0000P] where P=(Fo^2^+2Fc^2^)/3'
_refine_ls_weighting_scheme calc
_refine_ls_wR_factor_gt 0.2711
_refine_ls_wR_factor_ref 0.2812
_reflns_number_gt 2765
_reflns_number_total 4096
_reflns_threshold_expression >2sigma(I)
_cod_data_source_file Struct-200-33-resolv.CIF
_cod_data_source_block 200-33
_cod_depositor_comments
;
The following automatic conversions were performed:

'_symmetry_cell_setting' value 'Monoclinic' changed to 'monoclinic'
according to the built-in table from CIF Core dictionary named
'cif_core.dic' version 2.4.1 from 2010-06-29.

Automatic conversion script
Id: cif_fix_values 1891 2012-01-12 08:04:46Z andrius 
;
_cod_original_cell_volume 1990.1(7)
_cod_original_sg_symbol_Hall '- P 2ybc'
_cod_original_sg_symbol_H-M 'P 21/c'
_cod_original_formula_sum 'C11.20 H6.40 K2.40 N0 O10.40 S1.60'
_cod_database_code 1513066

loop_
_symmetry_equiv_pos_as_xyz
'x, y, z'
'-x, y+1/2, -z+1/2'
'-x, -y, -z'
'x, -y-1/2, z-1/2'

loop_
_atom_site_label
_atom_site_type_symbol
_atom_site_fract_x
_atom_site_fract_y
_atom_site_fract_z
_atom_site_U_iso_or_equiv
_atom_site_adp_type
_atom_site_occupancy
_atom_site_symmetry_multiplicity
_atom_site_calc_flag
_atom_site_refinement_flags
K2 K 0.5000 0.0000 0.5000 0.0355(6) Uani 1 2 d S
S2 S 0.41612(10) 1.0204(3) 0.08093(10) 0.0324(5) Uani 1 1 d .
O12 O 0.2764(3) 0.4672(9) 0.2288(3) 0.0328(12) Uani 1 1 d .
O11 O 0.3107(3) 0.5701(10) 0.3449(3) 0.0380(13) Uani 1 1 d .
C14 C 0.3859(4) 0.9731(13) 0.3122(4) 0.0293(16) Uani 1 1 d .
O10 O 0.3788(3) 0.9653(10) 0.3822(3) 0.0378(13) Uani 1 1 d .
O9 O 0.4101(3) 0.7696(9) 0.0525(3) 0.0384(13) Uani 1 1 d .
O8 O 0.4836(3) 1.1225(12) 0.0874(3) 0.0583(18) Uani 1 1 d .
C13 C 0.4341(4) 1.1758(12) 0.2238(4) 0.0291(16) Uani 1 1 d .
H13 H 0.4608 1.3096 0.2121 0.035 Uiso 1 1 calc R
C12 C 0.4047(4) 0.9999(12) 0.1708(4) 0.0280(16) Uani 1 1 d .
C11 C 0.3654(3) 0.8127(12) 0.1900(4) 0.0264(15) Uani 1 1 d .
H11 H 0.3449 0.6914 0.1569 0.032 Uiso 1 1 calc R
C10 C 0.3548(3) 0.7961(12) 0.2590(4) 0.0252(15) Uani 1 1 d .
O7 O 0.3593(4) 1.1731(11) 0.0408(3) 0.0622(19) Uani 1 1 d .
C9 C 0.3121(4) 0.5997(12) 0.2809(4) 0.0289(16) Uani 1 1 d .
C8 C 0.4254(4) 1.1599(13) 0.2920(4) 0.0313(17) Uani 1 1 d .
H8 H 0.4472 1.2802 0.3249 0.038 Uiso 1 1 calc R
S1 S 0.12279(11) 0.5383(4) 0.45177(12) 0.0388(6) Uani 1 1 d .
K3 K 0.0000 0.5000 0.0000 0.0371(6) Uani 1 2 d S
O6 O 0.2163(3) 1.1332(9) 0.2784(3) 0.0331(12) Uani 1 1 d .
O5 O 0.1699(3) 1.0290(10) 0.1634(3) 0.0438(14) Uani 1 1 d .
O4 O 0.1932(3) 0.4449(12) 0.4744(3) 0.0567(18) Uani 1 1 d .
C5 C 0.1377(3) 0.8008(11) 0.2566(4) 0.0254(15) Uani 1 1 d .
O3 O 0.0931(3) 0.6536(10) 0.1340(3) 0.0452(14) Uani 1 1 d .
C6 C 0.0684(4) 0.4194(13) 0.3054(4) 0.0344(18) Uani 1 1 d .
H6 H 0.0429 0.2881 0.3200 0.041 Uiso 1 1 calc R
C4 C 0.1088(4) 0.5810(13) 0.3570(4) 0.0318(17) Uani 1 1 d .
C3 C 0.1763(4) 1.0030(13) 0.2294(4) 0.0324(18) Uani 1 1 d .
C7 C 0.1419(3) 0.7703(13) 0.3298(4) 0.0314(17) Uani 1 1 d .
H7 H 0.1689 0.8869 0.3611 0.038 Uiso 1 1 calc R
C2 C 0.0983(4) 0.6350(13) 0.2059(4) 0.0338(17) Uani 1 1 d .
O2 O 0.1172(3) 0.7731(10) 0.4826(3) 0.0517(16) Uani 1 1 d .
O1 O 0.0728(4) 0.3629(13) 0.4637(4) 0.082(3) Uani 1 1 d .
C1 C 0.0641(4) 0.4442(14) 0.2326(5) 0.041(2) Uani 1 1 d .
H1 H 0.0371 0.3270 0.2015 0.050 Uiso 1 1 calc R
K4 K 0.20992(13) 0.3889(4) 0.08282(10) 0.0500(6) Uani 1 1 d .
K1 K 0.28198(12) 0.2410(4) 0.41877(11) 0.0594(7) Uani 1 1 d .
OW1 O 0.2787(3) 0.6226(12) -0.0066(4) 0.0531(17) Uani 1 1 d .
H51 H 0.241(3) 0.285(11) 0.094(3) 0.000(16) Uiso 1 1 d .
H50 H 0.252(4) 0.702(19) 0.008(4) 0.05(3) Uiso 1 1 d .

loop_
_atom_site_aniso_label
_atom_site_aniso_U_11
_atom_site_aniso_U_22
_atom_site_aniso_U_33
_atom_site_aniso_U_23
_atom_site_aniso_U_13
_atom_site_aniso_U_12
K2 0.0328(11) 0.0363(14) 0.0391(14) -0.0112(11) 0.0117(10) -0.0077(10)
S2 0.0356(10) 0.0245(10) 0.0344(11) 0.0077(8) 0.0036(8) -0.0051(7)
O12 0.031(3) 0.034(3) 0.032(3) 0.001(2) 0.004(2) -0.015(2)
O11 0.042(3) 0.035(3) 0.038(3) 0.001(2) 0.012(2) -0.014(2)
C14 0.022(3) 0.033(4) 0.032(4) -0.007(3) 0.005(3) 0.001(3)
O10 0.034(3) 0.042(3) 0.037(3) -0.008(2) 0.009(2) -0.011(2)
O9 0.040(3) 0.026(3) 0.054(3) -0.001(3) 0.020(2) -0.002(2)
O8 0.056(4) 0.068(4) 0.054(4) 0.009(3) 0.022(3) -0.034(3)
C13 0.025(3) 0.020(3) 0.040(4) 0.001(3) 0.003(3) -0.005(3)
C12 0.026(3) 0.016(3) 0.044(5) 0.004(3) 0.011(3) -0.003(3)
C11 0.023(3) 0.018(3) 0.037(4) -0.002(3) 0.004(3) -0.001(3)
C10 0.019(3) 0.020(3) 0.036(4) 0.005(3) 0.005(3) -0.002(3)
O7 0.074(4) 0.042(4) 0.056(4) 0.009(3) -0.013(3) 0.020(3)
C9 0.026(3) 0.027(4) 0.035(5) -0.004(3) 0.009(3) -0.001(3)
C8 0.025(3) 0.021(4) 0.046(5) -0.008(3) 0.005(3) -0.006(3)
S1 0.0398(11) 0.0287(11) 0.0537(14) 0.0093(9) 0.0230(10) -0.0047(8)
K3 0.0252(11) 0.0399(14) 0.0460(15) -0.0170(11) 0.0081(10) -0.0002(9)
O6 0.028(2) 0.028(3) 0.040(3) 0.005(2) 0.004(2) -0.017(2)
O5 0.049(3) 0.040(3) 0.040(4) 0.009(3) 0.005(3) -0.018(3)
O4 0.050(4) 0.056(4) 0.063(4) 0.024(3) 0.014(3) 0.026(3)
C5 0.017(3) 0.014(3) 0.042(4) -0.001(3) 0.001(3) -0.004(2)
O3 0.050(3) 0.036(3) 0.043(3) -0.003(3) 0.000(3) -0.013(3)
C6 0.023(3) 0.028(4) 0.051(5) 0.011(4) 0.006(3) -0.007(3)
C4 0.023(3) 0.023(4) 0.051(5) -0.001(3) 0.013(3) -0.003(3)
C3 0.026(3) 0.027(4) 0.044(5) 0.013(4) 0.006(3) -0.001(3)
C7 0.020(3) 0.024(4) 0.050(5) 0.006(3) 0.006(3) -0.002(3)
C2 0.026(3) 0.025(4) 0.046(5) 0.008(3) 0.001(3) -0.004(3)
O2 0.060(4) 0.033(3) 0.069(4) -0.003(3) 0.028(3) 0.010(3)
O1 0.089(5) 0.075(5) 0.096(6) -0.009(4) 0.052(5) -0.057(4)
C1 0.028(4) 0.027(4) 0.064(6) -0.003(4) 0.001(4) -0.012(3)
K4 0.0672(14) 0.0461(13) 0.0360(11) -0.0022(9) 0.0110(10) -0.0197(11)
K1 0.0654(13) 0.0589(14) 0.0577(14) 0.0041(11) 0.0224(11) 0.0051(11)
OW1 0.037(3) 0.044(4) 0.074(5) 0.005(3) 0.007(3) -0.001(3)

loop_
_atom_type_symbol
_atom_type_description
_atom_type_scat_dispersion_real
_atom_type_scat_dispersion_imag
_atom_type_scat_source
C C 0.0033 0.0016 'International Tables Vol C Tables 4.2.6.8 and 6.1.1.4'
H H 0.0000 0.0000 'International Tables Vol C Tables 4.2.6.8 and 6.1.1.4'
N N 0.0061 0.0033 'International Tables Vol C Tables 4.2.6.8 and 6.1.1.4'
O O 0.0106 0.0060 'International Tables Vol C Tables 4.2.6.8 and 6.1.1.4'
K K 0.2009 0.2494 'International Tables Vol C Tables 4.2.6.8 and 6.1.1.4'
S S 0.1246 0.1234 'International Tables Vol C Tables 4.2.6.8 and 6.1.1.4'

loop_
_geom_angle_atom_site_label_1
_geom_angle_atom_site_label_2
_geom_angle_atom_site_label_3
_geom_angle
_geom_angle_site_symmetry_1
_geom_angle_site_symmetry_3
O9 K2 O9 180.00(15) 4_566 2_645
O9 K2 O8 89.63(18) 4_566 4_576
O9 K2 O8 90.37(18) 2_645 4_576
O9 K2 O8 90.37(18) 4_566 2_635
O9 K2 O8 89.63(18) 2_645 2_635
O8 K2 O8 180.000(1) 4_576 2_635
O9 K2 O10 100.05(16) 4_566 3_666
O9 K2 O10 79.95(16) 2_645 3_666
O8 K2 O10 67.88(17) 4_576 3_666
O8 K2 O10 112.12(17) 2_635 3_666
O9 K2 O10 79.95(16) 4_566 1_545
O9 K2 O10 100.05(16) 2_645 1_545
O8 K2 O10 112.12(17) 4_576 1_545
O8 K2 O10 67.88(17) 2_635 1_545
O10 K2 O10 180.000(1) 3_666 1_545
O9 K2 S2 81.02(11) 4_566 4_576
O9 K2 S2 98.98(11) 2_645 4_576
O8 K2 S2 19.10(13) 4_576 4_576
O8 K2 S2 160.90(13) 2_635 4_576
O10 K2 S2 86.29(11) 3_666 4_576
O10 K2 S2 93.71(11) 1_545 4_576
O9 K2 S2 98.98(11) 4_566 2_635
O9 K2 S2 81.02(11) 2_645 2_635
O8 K2 S2 160.90(13) 4_576 2_635
O8 K2 S2 19.10(13) 2_635 2_635
O10 K2 S2 93.71(11) 3_666 2_635
O10 K2 S2 86.29(11) 1_545 2_635
S2 K2 S2 180.0 4_576 2_635
O9 K2 K1 109.11(12) 4_566 3_656
O9 K2 K1 70.89(12) 2_645 3_656
O8 K2 K1 103.83(13) 4_576 3_656
O8 K2 K1 76.17(13) 2_635 3_656
O10 K2 K1 36.93(11) 3_666 3_656
O10 K2 K1 143.07(11) 1_545 3_656
S2 K2 K1 122.74(4) 4_576 3_656
S2 K2 K1 57.26(4) 2_635 3_656
O9 K2 K1 70.89(12) 4_566 .
O9 K2 K1 109.11(12) 2_645 .
O8 K2 K1 76.17(13) 4_576 .
O8 K2 K1 103.83(13) 2_635 .
O10 K2 K1 143.07(11) 3_666 .
O10 K2 K1 36.93(11) 1_545 .
S2 K2 K1 57.26(4) 4_576 .
S2 K2 K1 122.74(4) 2_635 .
K1 K2 K1 180.00(6) 3_656 .
O8 S2 O7 111.2(4) . .
O8 S2 O9 113.6(4) . .
O7 S2 O9 110.6(4) . .
O8 S2 C12 104.9(3) . .
O7 S2 C12 109.0(4) . .
O9 S2 C12 107.2(3) . .
O8 S2 K2 41.5(3) . 2_665
O7 S2 K2 71.1(3) . 2_665
O9 S2 K2 120.3(2) . 2_665
C12 S2 K2 129.3(2) . 2_665
C9 O12 K4 152.6(4) . .
C9 O11 K1 137.6(4) . .
C8 C14 O10 119.2(6) . .
C8 C14 C10 115.9(7) . .
O10 C14 C10 124.9(6) . .
C8 C14 K1 106.2(5) . 1_565
O10 C14 K1 40.0(3) . 1_565
C10 C14 K1 122.1(4) . 1_565
C14 O10 K1 119.3(4) . 1_565
C14 O10 K2 123.6(4) . 1_565
K1 O10 K2 101.93(18) 1_565 1_565
S2 O9 K2 132.3(3) . 2_655
S2 O8 K2 119.4(4) . 2_665
C8 C13 C12 123.3(6) . .
C11 C12 C13 116.0(7) . .
C11 C12 S2 120.6(6) . .
C13 C12 S2 123.4(5) . .
C12 C11 C10 121.4(6) . .
C11 C10 C14 121.8(6) . .
C11 C10 C9 122.7(6) . .
C14 C10 C9 115.4(6) . .
S2 O7 K1 144.2(4) . 4_575
S2 O7 K4 128.8(4) . 1_565
K1 O7 K4 81.40(17) 4_575 1_565
O11 C9 O12 125.5(6) . .
O11 C9 C10 121.8(6) . .
O12 C9 C10 112.7(6) . .
O11 C9 K1 28.2(3) . .
O12 C9 K1 98.9(4) . .
C10 C9 K1 147.1(5) . .
C14 C8 C13 121.4(6) . .
O4 S1 O1 108.5(5) . .
O4 S1 O2 110.7(4) . .
O1 S1 O2 114.8(4) . .
O4 S1 C4 105.4(3) . .
O1 S1 C4 108.8(4) . .
O2 S1 C4 108.2(4) . .
O4 S1 K4 45.0(3) . 4_566
O1 S1 K4 68.7(4) . 4_566
O2 S1 K4 110.1(3) . 4_566
C4 S1 K4 138.3(2) . 4_566
O4 S1 K1 28.8(3) . .
O1 S1 K1 109.9(4) . .
O2 S1 K1 129.1(3) . .
C4 S1 K1 78.0(2) . .
K4 S1 K1 65.32(6) 4_566 .
O4 S1 K3 140.7(3) . 2
O1 S1 K3 86.6(3) . 2
O2 S1 K3 33.4(2) . 2
C4 S1 K3 103.4(2) . 2
K4 S1 K3 117.59(7) 4_566 2
K1 S1 K3 162.32(7) . 2
O1 K3 O1 180.0 2 4_565
O1 K3 O2 79.2(2) 2 2_545
O1 K3 O2 100.8(2) 4_565 2_545
O1 K3 O2 100.8(2) 2 4_575
O1 K3 O2 79.2(2) 4_565 4_575
O2 K3 O2 180.00(13) 2_545 4_575
O1 K3 O3 76.6(2) 2 .
O1 K3 O3 103.4(2) 4_565 .
O2 K3 O3 110.72(18) 2_545 .
O2 K3 O3 69.28(18) 4_575 .
O1 K3 O3 103.4(2) 2 3_565
O1 K3 O3 76.6(2) 4_565 3_565
O2 K3 O3 69.28(18) 2_545 3_565
O2 K3 O3 110.72(18) 4_575 3_565
O3 K3 O3 180.0 . 3_565
O1 K3 S1 92.83(18) 2 2_545
O1 K3 S1 87.17(18) 4_565 2_545
O2 K3 S1 17.60(13) 2_545 2_545
O2 K3 S1 162.40(13) 4_575 2_545
O3 K3 S1 103.60(11) . 2_545
O3 K3 S1 76.40(11) 3_565 2_545
O1 K3 S1 87.17(18) 2 4_575
O1 K3 S1 92.83(18) 4_565 4_575
O2 K3 S1 162.40(13) 2_545 4_575
O2 K3 S1 17.60(13) 4_575 4_575
O3 K3 S1 76.40(11) . 4_575
O3 K3 S1 103.60(11) 3_565 4_575
S1 K3 S1 180.0 2_545 4_575
O1 K3 K4 122.8(2) 2 .
O1 K3 K4 57.2(2) 4_565 .
O2 K3 K4 131.32(14) 2_545 .
O2 K3 K4 48.68(14) 4_575 .
O3 K3 K4 49.26(12) . .
O3 K3 K4 130.74(12) 3_565 .
S1 K3 K4 114.24(5) 2_545 .
S1 K3 K4 65.76(5) 4_575 .
O1 K3 K4 57.2(2) 2 3_565
O1 K3 K4 122.8(2) 4_565 3_565
O2 K3 K4 48.68(14) 2_545 3_565
O2 K3 K4 131.32(14) 4_575 3_565
O3 K3 K4 130.74(12) . 3_565
O3 K3 K4 49.26(12) 3_565 3_565
S1 K3 K4 65.76(5) 2_545 3_565
S1 K3 K4 114.24(5) 4_575 3_565
K4 K3 K4 180.00(7) . 3_565
C3 O6 K1 153.5(4) . 1_565
C3 O5 K4 134.0(4) . 1_565
S1 O4 K1 135.6(4) . .
S1 O4 K4 114.4(3) . 4_566
K1 O4 K4 94.86(19) . 4_566
C2 C5 C7 122.0(6) . .
C2 C5 C3 115.6(7) . .
C7 C5 C3 122.3(6) . .
C2 O3 K3 141.0(4) . .
C2 O3 K4 115.4(4) . .
K3 O3 K4 83.10(15) . .
C4 C6 C1 123.7(6) . .
C7 C4 C6 113.4(7) . .
C7 C4 S1 121.6(6) . .
C6 C4 S1 124.9(5) . .
O6 C3 O5 126.6(6) . .
O6 C3 C5 112.6(7) . .
O5 C3 C5 120.8(7) . .
C4 C7 C5 123.9(7) . .
C1 C2 O3 120.8(7) . .
C1 C2 C5 114.7(7) . .
O3 C2 C5 124.5(6) . .
S1 O2 K3 129.0(3) . 2
S1 O2 K4 139.0(3) . 4_576
K3 O2 K4 89.52(17) 2 4_576
S1 O1 K3 169.9(6) . 2_545
S1 O1 K4 88.2(4) . 4_566
K3 O1 K4 81.7(2) 2_545 4_566
C2 C1 C6 122.3(7) . .
OW1 K4 O5 160.8(2) . 1_545
OW1 K4 O4 77.9(2) . 4_565
O5 K4 O4 88.9(2) 1_545 4_565
OW1 K4 O12 114.81(18) . .
O5 K4 O12 68.80(15) 1_545 .
O4 K4 O12 144.2(2) 4_565 .
OW1 K4 O2 64.33(17) . 4_575
O5 K4 O2 129.75(18) 1_545 4_575
O4 K4 O2 87.4(2) 4_565 4_575
O12 K4 O2 128.37(17) . 4_575
OW1 K4 O3 119.2(2) . .
O5 K4 O3 79.98(17) 1_545 .
O4 K4 O3 128.56(18) 4_565 .
O12 K4 O3 76.37(15) . .
O2 K4 O3 64.18(16) 4_575 .
OW1 K4 O7 56.55(18) . 1_545
O5 K4 O7 104.80(18) 1_545 1_545
O4 K4 O7 61.17(16) 4_565 1_545
O12 K4 O7 96.73(16) . 1_545
O2 K4 O7 116.70(16) 4_575 1_545
O3 K4 O7 169.76(17) . 1_545
OW1 K4 O1 98.0(2) . 4_565
O5 K4 O1 80.92(18) 1_545 4_565
O4 K4 O1 42.19(16) 4_565 4_565
O12 K4 O1 147.15(17) . 4_565
O2 K4 O1 63.64(17) 4_575 4_565
O3 K4 O1 86.38(15) . 4_565
O7 K4 O1 103.22(15) 1_545 4_565
OW1 K4 S1 92.31(16) . 4_565
O5 K4 S1 79.16(13) 1_545 4_565
O4 K4 S1 20.64(12) 4_565 4_565
O12 K4 S1 146.37(12) . 4_565
O2 K4 S1 80.26(13) 4_575 4_565
O3 K4 S1 108.51(12) . 4_565
O7 K4 S1 81.45(13) 1_545 4_565
O1 K4 S1 23.04(10) 4_565 4_565
OW1 K4 K1 39.76(15) . 4_565
O5 K4 K1 123.67(15) 1_545 4_565
O4 K4 K1 39.52(13) 4_565 4_565
O12 K4 K1 135.42(13) . 4_565
O2 K4 K1 79.62(13) 4_575 4_565
O3 K4 K1 143.44(13) . 4_565
O7 K4 K1 40.47(11) 1_545 4_565
O1 K4 K1 72.40(12) 4_565 4_565
S1 K4 K1 57.54(6) 4_565 4_565
OW1 K4 K3 103.78(15) . .
O5 K4 K3 88.07(13) 1_545 .
O4 K4 K3 82.23(14) 4_565 .
O12 K4 K3 122.75(12) . .
O2 K4 K3 41.80(11) 4_575 .
O3 K4 K3 47.64(11) . .
O7 K4 K3 140.37(12) 1_545 .
O1 K4 K3 41.04(10) 4_565 .
S1 K4 K3 64.08(5) 4_565 .
K1 K4 K3 101.31(6) 4_565 .
O11 K1 O4 101.6(2) . .
O11 K1 OW1 168.2(2) . 4_566
O4 K1 OW1 88.9(2) . 4_566
O11 K1 O7 105.8(2) . 4_576
O4 K1 O7 77.5(2) . 4_576
OW1 K1 O7 71.0(2) 4_566 4_576
O11 K1 O10 89.51(18) . 1_545
O4 K1 O10 168.1(2) . 1_545
OW1 K1 O10 79.7(2) 4_566 1_545
O7 K1 O10 95.5(2) 4_576 1_545
O11 K1 O6 70.96(16) . 1_545
O4 K1 O6 110.6(2) . 1_545
OW1 K1 O6 110.5(2) 4_566 1_545
O7 K1 O6 171.5(2) 4_576 1_545
O10 K1 O6 76.81(16) 1_545 1_545
O11 K1 C9 14.26(17) . .
O4 K1 C9 110.18(19) . .
OW1 K1 C9 159.9(2) 4_566 .
O7 K1 C9 118.2(2) 4_576 .
O10 K1 C9 81.58(17) 1_545 .
O6 K1 C9 57.68(15) 1_545 .
O11 K1 C14 73.52(18) . 1_545
O4 K1 C14 170.0(2) . 1_545
OW1 K1 C14 96.9(2) 4_566 1_545
O7 K1 C14 112.0(2) 4_576 1_545
O10 K1 C14 20.66(17) 1_545 1_545
O6 K1 C14 59.66(16) 1_545 1_545
C9 K1 C14 63.34(17) . 1_545
O11 K1 S1 94.99(14) . .
O4 K1 S1 15.65(15) . .
OW1 K1 S1 96.49(16) 4_566 .
O7 K1 S1 92.96(18) 4_576 .
O10 K1 S1 168.97(14) 1_545 .
O6 K1 S1 95.13(12) 1_545 .
C9 K1 S1 100.61(12) . .
C14 K1 S1 154.38(14) 1_545 .
O11 K1 K4 143.45(15) . 4_566
O4 K1 K4 45.62(14) . 4_566
OW1 K1 K4 44.88(16) 4_566 4_566
O7 K1 K4 58.13(17) 4_576 4_566
O10 K1 K4 122.48(14) 1_545 4_566
O6 K1 K4 129.09(12) 1_545 4_566
C9 K1 K4 155.11(13) . 4_566
C14 K1 K4 141.47(14) 1_545 4_566
S1 K1 K4 57.14(5) . 4_566
O11 K1 K2 97.12(14) . .
O4 K1 K2 131.67(17) . .
OW1 K1 K2 71.66(15) 4_566 .
O7 K1 K2 54.49(17) 4_576 .
O10 K1 K2 41.14(12) 1_545 .
O6 K1 K2 117.54(12) 1_545 .
C9 K1 K2 98.49(12) . .
C14 K1 K2 58.22(12) 1_545 .
S1 K1 K2 147.29(7) . .
K4 K1 K2 97.20(6) 4_566 .
K1 OW1 K4 95.4(2) 4_565 .

loop_
_geom_bond_atom_site_label_1
_geom_bond_atom_site_label_2
_geom_bond_distance
_geom_bond_site_symmetry_2
K2 O9 2.643(5) 4_566
K2 O9 2.643(5) 2_645
K2 O8 2.767(6) 4_576
K2 O8 2.767(6) 2_635
K2 O10 2.851(5) 3_666
K2 O10 2.851(5) 1_545
K2 S2 3.6377(18) 4_576
K2 S2 3.6377(18) 2_635
K2 K1 4.240(2) 3_656
K2 K1 4.240(2) .
S2 O8 1.366(6) .
S2 O7 1.439(6) .
S2 O9 1.482(5) .
S2 C12 1.853(8) .
S2 K2 3.6377(18) 2_665
O12 C9 1.310(8) .
O12 K4 2.898(5) .
O11 C9 1.288(9) .
O11 K1 2.468(6) .
C14 C8 1.382(10) .
C14 O10 1.428(9) .
C14 C10 1.449(10) .
C14 K1 3.530(7) 1_565
O10 K1 2.604(6) 1_565
O10 K2 2.851(5) 1_565
O9 K2 2.643(5) 2_655
O8 K2 2.767(6) 2_665
C13 C8 1.405(10) .
C13 C12 1.436(10) .
C12 C11 1.372(9) .
C11 C10 1.435(10) .
C10 C9 1.471(9) .
O7 K1 2.550(6) 4_575
O7 K4 3.336(7) 1_565
C9 K1 3.527(8) .
S1 O4 1.390(6) .
S1 O1 1.406(6) .
S1 O2 1.442(6) .
S1 C4 1.851(8) .
S1 K4 3.591(3) 4_566
S1 K1 3.607(3) .
S1 K3 3.708(2) 2
K3 O1 2.615(6) 2
K3 O1 2.615(6) 4_565
K3 O2 2.627(5) 2_545
K3 O2 2.627(5) 4_575
K3 O3 2.934(5) .
K3 O3 2.934(5) 3_565
K3 S1 3.708(2) 2_545
K3 S1 3.708(2) 4_575
K3 K4 3.942(3) .
K3 K4 3.942(3) 3_565
O6 C3 1.292(9) .
O6 K1 2.824(6) 1_565
O5 C3 1.295(10) .
O5 K4 2.759(5) 1_565
O4 K1 2.481(6) .
O4 K4 2.787(6) 4_566
C5 C2 1.426(10) .
C5 C7 1.446(10) .
C5 C3 1.497(9) .
O3 C2 1.410(10) .
O3 K4 3.008(6) .
C6 C4 1.428(11) .
C6 C1 1.434(12) .
C4 C7 1.386(10) .
C2 C1 1.400(10) .
O2 K3 2.627(5) 2
O2 K4 2.960(7) 4_576
O1 K3 2.615(6) 2_545
O1 K4 3.348(9) 4_566
K4 OW1 2.753(7) .
K4 O5 2.759(5) 1_545
K4 O4 2.787(6) 4_565
K4 O2 2.960(7) 4_575
K4 O7 3.336(7) 1_545
K4 O1 3.348(9) 4_565
K4 S1 3.591(3) 4_565
K4 K1 3.885(3) 4_565
K1 OW1 2.495(7) 4_566
K1 O7 2.550(6) 4_576
K1 O10 2.604(6) 1_545
K1 O6 2.824(6) 1_545
K1 C14 3.530(7) 1_545
K1 K4 3.885(3) 4_566
OW1 K1 2.495(7) 4_565
